data_1520779
loop_
_publ_author_name
'Andersson, S.'
'Jahnberg, L.'

_publ_section_title
;
 Crystal structure studies on the homologous series Tin O2n-1 Vn O2n-1
 Tin-2 Cr2 O2n-1
;
_journal_name_full 'Arkiv foer Kemi'
_journal_page_first 413
_journal_page_last 426
_journal_volume 21
_journal_year 1963
_chemical_formula_sum 'O9 Ti5'
_chemical_name_systematic 'Ti5 O9'
_space_group_IT_number 2
_symmetry_space_group_name_Hall '-P 1'
_symmetry_space_group_name_H-M 'P -1'
_cell_angle_alpha 97.6
_cell_angle_beta 112.3
_cell_angle_gamma 108.5
_cell_formula_units_Z 2
_cell_length_a 5.6
_cell_length_b 7.12
_cell_length_c 8.87
_cell_volume 297.161
_citation_journal_id_ASTM ARKEAD
_cod_data_source_file Andersson_ARKEAD_1963_1374.cif
_cod_data_source_block O9Ti5
_cod_original_cell_volume 297.1606
_cod_database_code 1520779

loop_
_symmetry_equiv_pos_as_xyz
x,y,z
-x,-y,-z

loop_
_atom_site_label
_atom_site_type_symbol
_atom_site_fract_x
_atom_site_fract_y
_atom_site_fract_z
_atom_site_occupancy
_atom_site_U_iso_or_equiv
O6 O-2 0.726 0.13 0.29 1 0.0
Ti4 Ti+3 0.111 0.667 0.444 1 0.0
O2 O-2 0.17 0.798 0.068 1 0.0
O4 O-2 0.898 0.5 0.204 1 0.0
O1 O-2 0.658 0.834 0.018 1 0.0
Ti2 Ti+3 0.556 0.833 0.222 1 0.0
Ti5 Ti+3 0 0 0 1 0.0
Ti1 Ti+3 0.556 0.333 0.222 1 0.0
O5 O-2 0.213 0.167 0.24 1 0.0
O7 O-2 0.941 0.871 0.376 1 0.0
O9 O-2 0.719 0.538 0.487 1 0.0
Ti3 Ti+3 0.111 0.167 0.444 1 0.0
O8 O-2 0.454 0.834 0.426 1 0.0
Ti6 Ti+3 0 0.5 0 1 0.0
O3 O-2 0.386 0.538 0.154 1 0.0
